data_4346326
loop_
_publ_author_name
'Dar, Aijaz A.'
'Sen, Saumik'
'Gupta, Sandeep K.'
'Patwari, G. Naresh'
'Murugavel, Ramaswamy'

_publ_section_title
;
 Octanuclear zinc phosphates with hitherto unknown cluster architectures:
 ancillary ligand and solvent assisted structural transformations thereof.
;
_journal_issue 19
_journal_name_full 'Inorganic chemistry'
_journal_page_first 9458
_journal_page_last 9469
_journal_paper_doi 10.1021/acs.inorgchem.5b01308
_journal_volume 54
_journal_year 2015
_chemical_formula_moiety 'C126 H162 Br8 N6 O48 P8 Zn8'
_chemical_formula_sum 'C126 H162 Br8 N6 O48 P8 Zn8'
_chemical_formula_weight 3938.61
_space_group_crystal_system orthorhombic
_space_group_IT_number 61
_space_group_name_Hall '-P 2ac 2ab'
_space_group_name_H-M_alt 'P b c a'
_atom_sites_solution_hydrogens mixed
_audit_creation_method SHELXL-2013
_cell_angle_alpha 90
_cell_angle_beta 90
_cell_angle_gamma 90
_cell_formula_units_Z 4
_cell_length_a 21.872(9)
_cell_length_b 23.851(9)
_cell_length_c 30.092(12)
_cell_measurement_reflns_used 27023
_cell_measurement_temperature 150(2)
_cell_measurement_theta_max 31.4
_cell_measurement_theta_min 2.7
_cell_volume 15698(11)
_computing_cell_refinement 'CrystalClear-SM Expert 2.0 r4'
_computing_data_collection 'CrystalClear-SM Expert 2.0 r4 (Rigaku, 2009)'
_computing_data_reduction 'CrystalClear-SM Expert 2.0 r4'
_computing_molecular_graphics 'CrystalStructure 4.0 (Rigaku, 2010)'
_computing_publication_material 'CrystalStructure 4.0'
_computing_structure_refinement 'SHELXL-2013 (Sheldrick, 2013)'
_computing_structure_solution 'SHELXS86 (Sheldrick, 1985)'
_diffrn_ambient_temperature 150(2)
_diffrn_measured_fraction_theta_full 0.972
_diffrn_measured_fraction_theta_max 0.999
_diffrn_measurement_device_type 'Rigaku Saturn724+'
_diffrn_measurement_method \w
_diffrn_radiation_type MoK\a
_diffrn_radiation_wavelength 0.71073
_diffrn_reflns_av_R_equivalents 0.0989
_diffrn_reflns_av_unetI/netI 0.0536
_diffrn_reflns_Laue_measured_fraction_full 0.972
_diffrn_reflns_Laue_measured_fraction_max 0.999
_diffrn_reflns_limit_h_max 26
_diffrn_reflns_limit_h_min -19
_diffrn_reflns_limit_k_max 22
_diffrn_reflns_limit_k_min -28
_diffrn_reflns_limit_l_max 35
_diffrn_reflns_limit_l_min -35
_diffrn_reflns_number 115395
_diffrn_reflns_point_group_measured_fraction_full 0.972
_diffrn_reflns_point_group_measured_fraction_max 0.999
_diffrn_reflns_theta_full 25.242
_diffrn_reflns_theta_max 24.999
_diffrn_reflns_theta_min 2.527
_exptl_absorpt_coefficient_mu 3.399
_exptl_absorpt_correction_T_max 0.5497
_exptl_absorpt_correction_T_min 0.5497
_exptl_absorpt_correction_type multi-scan
_exptl_absorpt_process_details 'NUMABS (Rigaku, 1999)'
_exptl_crystal_colour colorless
_exptl_crystal_density_diffrn 1.667
_exptl_crystal_description prism
_exptl_crystal_F_000 7936
_exptl_crystal_size_max 0.08
_exptl_crystal_size_mid 0.04
_exptl_crystal_size_min 0.03
_refine_diff_density_max 1.503
_refine_diff_density_min -1.358
_refine_diff_density_rms 0.118
_refine_ls_extinction_method none
_refine_ls_goodness_of_fit_ref 1.374
_refine_ls_hydrogen_treatment mixed
_refine_ls_matrix_type full
_refine_ls_number_parameters 927
_refine_ls_number_reflns 13796
_refine_ls_number_restraints 3
_refine_ls_restrained_S_all 1.373
_refine_ls_R_factor_all 0.1345
_refine_ls_R_factor_gt 0.1264
_refine_ls_shift/su_max 0.000
_refine_ls_shift/su_mean 0.000
_refine_ls_structure_factor_coef Fsqd
_refine_ls_weighting_details 'w=1/[\s^2^(Fo^2^)+(0.0213P)^2^+183.7943P] where P=(Fo^2^+2Fc^2^)/3'
_refine_ls_weighting_scheme calc
_refine_ls_wR_factor_gt 0.2131
_refine_ls_wR_factor_ref 0.2166
_reflns_Friedel_coverage 0.000
_reflns_number_gt 12924
_reflns_number_total 13796
_reflns_threshold_expression 'I > 2\s(I)'
_cod_data_source_file ic5b01308_si_001.cif
_cod_data_source_block ajz806
_cod_depositor_comments
;
The following automatic conversions were performed:

data item '_exptl_absorpt_correction_type' value 'Multi-scan' was
changed to 'multi-scan' in accordance with the
/home/saulius/struct/COD-crude-data/automatic-downloads/DataCite-retrospective/ACS/depositions/lib/dictionaries/cif_core.dic
dictionary named 'cif_core.dic' version 2.4.2 last updated on
2011-04-26.

Automatic conversion script
Id: cif_fix_values 6909 2019-04-08 15:41:33Z antanas 
;
_cod_database_code 4346326
_shelx_space_group_comment
;
The symmetry employed for this shelxl refinement is uniquely defined
by the following loop, which should always be used as a source of
symmetry information in preference to the above space-group names.
They are only intended as comments.
;
_shelx_estimated_absorpt_t_min 0.550
_shelx_estimated_absorpt_t_max 0.550
_shelxl_version_number 2013-3

loop_
_space_group_symop_operation_xyz
'x, y, z'
'-x+1/2, y+1/2, z'
'x, -y+1/2, z+1/2'
'-x+1/2, -y, z+1/2'
'-x, -y, -z'
'x-1/2, -y-1/2, -z'
'-x, y-1/2, -z-1/2'
'x-1/2, y, -z-1/2'

loop_
_atom_site_label
_atom_site_type_symbol
_atom_site_fract_x
_atom_site_fract_y
_atom_site_fract_z
_atom_site_U_iso_or_equiv
_atom_site_adp_type
_atom_site_occupancy
_atom_site_site_symmetry_order
_atom_site_calc_flag
_atom_site_refinement_flags_posn
_atom_site_refinement_flags_adp
C1 C 0.5395(5) 0.3379(5) -0.0534(4) 0.045(3) Uani 1 1 d . .
C2 C 0.5092(5) 0.3866(5) -0.0408(4) 0.043(3) Uani 1 1 d . .
C3 C 0.5123(5) 0.4319(5) -0.0698(4) 0.051(3) Uani 1 1 d . .
H3 H 0.4927 0.4652 -0.0623 0.061 Uiso 1 1 calc R U
C4 C 0.5434(5) 0.4285(6) -0.1088(4) 0.052(3) Uani 1 1 d . .
C5 C 0.5708(5) 0.3332(5) -0.0936(4) 0.050(3) Uani 1 1 d . .
C6 C 0.6019(6) 0.2795(6) -0.1085(5) 0.061(4) Uani 1 1 d . .
H6 H 0.5953 0.2514 -0.0852 0.073 Uiso 1 1 calc R U
C7 C 0.5733(7) 0.2569(7) -0.1513(5) 0.089(5) Uani 1 1 d . .
H7A H 0.5932 0.2226 -0.1596 0.133 Uiso 1 1 calc R U
H7B H 0.5782 0.2840 -0.1746 0.133 Uiso 1 1 calc R U
H7C H 0.5306 0.2500 -0.1466 0.133 Uiso 1 1 calc R U
C8 C 0.6715(6) 0.2879(6) -0.1133(5) 0.068(4) Uani 1 1 d . .
H8A H 0.6901 0.2531 -0.1221 0.102 Uiso 1 1 calc R U
H8B H 0.6883 0.2998 -0.0854 0.102 Uiso 1 1 calc R U
H8C H 0.6794 0.3159 -0.1355 0.102 Uiso 1 1 calc R U
C9 C 0.4765(5) 0.3888(5) 0.0048(4) 0.046(3) Uani 1 1 d . .
H9 H 0.4567 0.3524 0.0096 0.055 Uiso 1 1 calc R U
C10 C 0.5229(6) 0.3976(6) 0.0427(4) 0.058(3) Uani 1 1 d . .
H10A H 0.5531 0.3684 0.0417 0.087 Uiso 1 1 calc R U
H10B H 0.5020 0.3963 0.0708 0.087 Uiso 1 1 calc R U
H10C H 0.5423 0.4333 0.0393 0.087 Uiso 1 1 calc R U
C11 C 0.4271(6) 0.4335(6) 0.0066(5) 0.065(4) Uani 1 1 d . .
H11A H 0.4079 0.4330 0.0353 0.097 Uiso 1 1 calc R U
H11B H 0.3970 0.4260 -0.0159 0.097 Uiso 1 1 calc R U
H11C H 0.4450 0.4696 0.0014 0.097 Uiso 1 1 calc R U
C12 C 0.3554(5) 0.1872(5) -0.2415(4) 0.048(3) Uani 1 1 d . .
C13 C 0.4035(6) 0.1647(6) -0.2663(4) 0.053(3) Uani 1 1 d . .
C14 C 0.3894(7) 0.1441(6) -0.3084(4) 0.061(4) Uani 1 1 d . .
H14 H 0.4199 0.1278 -0.3256 0.073 Uiso 1 1 calc R U
C15 C 0.3301(6) 0.1476(6) -0.3249(4) 0.061(4) Uani 1 1 d . .
C16 C 0.2855(7) 0.1727(6) -0.3005(4) 0.066(4) Uani 1 1 d . .
H16 H 0.2465 0.1765 -0.3125 0.079 Uiso 1 1 calc R U
C17 C 0.2976(5) 0.1931(5) -0.2568(4) 0.048(3) Uani 1 1 d . .
C18 C 0.2459(7) 0.2203(7) -0.2304(4) 0.077(5) Uani 1 1 d . .
H18 H 0.2626 0.2333 -0.2020 0.092 Uiso 1 1 calc R U
C19 C 0.1955(9) 0.1763(10) -0.2205(7) 0.144(10) Uani 1 1 d . .
H19A H 0.2130 0.1451 -0.2049 0.215 Uiso 1 1 calc R U
H19B H 0.1780 0.1635 -0.2480 0.215 Uiso 1 1 calc R U
H19C H 0.1641 0.1931 -0.2026 0.215 Uiso 1 1 calc R U
C20 C 0.2192(11) 0.2698(10) -0.2543(6) 0.169(13) Uani 1 1 d . .
H20A H 0.1875 0.2861 -0.2365 0.253 Uiso 1 1 calc R U
H20B H 0.2025 0.2578 -0.2822 0.253 Uiso 1 1 calc R U
H20C H 0.2507 0.2971 -0.2595 0.253 Uiso 1 1 calc R U
C21 C 0.4689(6) 0.1646(8) -0.2494(5) 0.081(5) Uani 1 1 d . .
H21A H 0.4673 0.1623 -0.2169 0.097 Uiso 1 1 calc R U
C22 C 0.5064(8) 0.1158(8) -0.2656(7) 0.110(7) Uani 1 1 d . .
H22D H 0.5469 0.1183 -0.2535 0.165 Uiso 1 1 calc R U
H22E H 0.5084 0.1166 -0.2974 0.165 Uiso 1 1 calc R U
H22C H 0.4877 0.0814 -0.2561 0.165 Uiso 1 1 calc R U
C23 C 0.4994(8) 0.2195(9) -0.2614(7) 0.121(8) Uani 1 1 d . .
H23A H 0.5406 0.2196 -0.2504 0.181 Uiso 1 1 calc R U
H23B H 0.4771 0.2500 -0.2482 0.181 Uiso 1 1 calc R U
H23C H 0.4997 0.2238 -0.2931 0.181 Uiso 1 1 calc R U
C24 C 0.4767(5) 0.0102(6) 0.1862(4) 0.049(3) Uani 1 1 d . .
C25 C 0.5088(7) 0.0546(6) 0.2063(4) 0.064(4) Uani 1 1 d . .
C26 C 0.4737(8) 0.0892(7) 0.2339(5) 0.084(5) Uani 1 1 d . .
H26 H 0.4915 0.1200 0.2476 0.100 Uiso 1 1 calc R U
C27 C 0.4110(9) 0.0772(10) 0.2407(5) 0.110(8) Uani 1 1 d . .
C28 C 0.3825(7) 0.0350(9) 0.2199(5) 0.090(6) Uani 1 1 d . .
H28 H 0.3407 0.0303 0.2241 0.108 Uiso 1 1 calc R U
C29 C 0.4138(6) -0.0022(7) 0.1921(4) 0.067(4) Uani 1 1 d . .
C30 C 0.3830(8) -0.0491(8) 0.1683(6) 0.086(5) Uani 1 1 d . .
H30 H 0.4126 -0.0796 0.1645 0.104 Uiso 1 1 calc R U
C31 C 0.3297(11) -0.0711(13) 0.1946(9) 0.223(18) Uani 1 1 d . .
H31A H 0.3112 -0.1017 0.1789 0.335 Uiso 1 1 calc R U
H31B H 0.3002 -0.0417 0.1986 0.335 Uiso 1 1 calc R U
H31C H 0.3437 -0.0838 0.2231 0.335 Uiso 1 1 calc R U
C32 C 0.3627(6) -0.0292(6) 0.1222(5) 0.070(4) Uani 1 1 d . .
H32A H 0.3438 -0.0597 0.1065 0.106 Uiso 1 1 calc R U
H32B H 0.3976 -0.0163 0.1058 0.106 Uiso 1 1 calc R U
H32C H 0.3339 0.0009 0.1253 0.106 Uiso 1 1 calc R U
C33 C 0.5762(6) 0.0623(6) 0.1977(5) 0.070(4) Uani 1 1 d . .
H33 H 0.5835 0.0558 0.1660 0.084 Uiso 1 1 calc R U
C34 C 0.6124(6) 0.0174(7) 0.2240(5) 0.076(5) Uani 1 1 d . .
H34A H 0.6553 0.0219 0.2184 0.114 Uiso 1 1 calc R U
H34B H 0.5997 -0.0193 0.2147 0.114 Uiso 1 1 calc R U
H34C H 0.6046 0.0218 0.2552 0.114 Uiso 1 1 calc R U
C35 C 0.5982(9) 0.1212(7) 0.2086(5) 0.108(7) Uani 1 1 d . .
H35A H 0.6412 0.1240 0.2026 0.161 Uiso 1 1 calc R U
H35B H 0.5907 0.1290 0.2394 0.161 Uiso 1 1 calc R U
H35C H 0.5764 0.1478 0.1906 0.161 Uiso 1 1 calc R U
C36 C 0.3049(5) 0.1068(5) 0.0658(3) 0.038(2) Uani 1 1 d . .
C37 C 0.3295(5) 0.1321(5) 0.1030(4) 0.042(3) Uani 1 1 d . .
C38 C 0.3012(5) 0.1208(5) 0.1441(4) 0.049(3) Uani 1 1 d . .
H38 H 0.3159 0.1368 0.1702 0.059 Uiso 1 1 calc R U
C39 C 0.2507(5) 0.0850(5) 0.1449(4) 0.046(3) Uani 1 1 d . .
C40 C 0.2278(5) 0.0601(5) 0.1075(4) 0.049(3) Uani 1 1 d . .
H40 H 0.1944 0.0361 0.1095 0.059 Uiso 1 1 calc R U
C41 C 0.2549(4) 0.0708(4) 0.0663(3) 0.034(2) Uani 1 1 d . .
C42 C 0.2286(4) 0.0448(5) 0.0251(4) 0.041(3) Uani 1 1 d . .
H42 H 0.2527 0.0584 -0.0002 0.050 Uiso 1 1 calc R U
C43 C 0.2350(6) -0.0186(5) 0.0262(4) 0.058(3) Uani 1 1 d . .
H43A H 0.2181 -0.0343 -0.0005 0.087 Uiso 1 1 calc R U
H43B H 0.2135 -0.0332 0.0515 0.087 Uiso 1 1 calc R U
H43C H 0.2775 -0.0284 0.0283 0.087 Uiso 1 1 calc R U
C45 C 0.1627(5) 0.0629(5) 0.0176(4) 0.054(3) Uani 1 1 d . .
H45A H 0.1473 0.0457 -0.0090 0.080 Uiso 1 1 calc R U
H45B H 0.1610 0.1029 0.0146 0.080 Uiso 1 1 calc R U
H45C H 0.1382 0.0515 0.0425 0.080 Uiso 1 1 calc R U
C46 C 0.3806(5) 0.1749(5) 0.1010(4) 0.047(3) Uani 1 1 d . .
H46 H 0.4025 0.1697 0.0729 0.056 Uiso 1 1 calc R U
C47 C 0.4267(6) 0.1690(6) 0.1386(5) 0.069(4) Uani 1 1 d . .
H47A H 0.4579 0.1969 0.1354 0.104 Uiso 1 1 calc R U
H47B H 0.4448 0.1324 0.1375 0.104 Uiso 1 1 calc R U
H47C H 0.4063 0.1739 0.1666 0.104 Uiso 1 1 calc R U
C047 C 0.5731(5) 0.3796(6) -0.1210(4) 0.052(3) Uani 1 1 d . .
H047 H 0.5947 0.3781 -0.1476 0.062 Uiso 1 1 calc R U
C48 C 0.3547(6) 0.2345(5) 0.1016(6) 0.074(4) Uani 1 1 d . .
H48A H 0.3876 0.2610 0.0999 0.111 Uiso 1 1 calc R U
H48B H 0.3323 0.2403 0.1287 0.111 Uiso 1 1 calc R U
H48C H 0.3279 0.2395 0.0767 0.111 Uiso 1 1 calc R U
C49 C 0.2163(7) 0.0039(8) -0.1039(6) 0.090(6) Uani 1 1 d . .
C50 C 0.2241(5) 0.0624(6) -0.1002(4) 0.053(3) Uani 1 1 d . .
C51 C 0.1785(6) 0.0967(7) -0.1147(4) 0.066(4) Uani 1 1 d . .
H51 H 0.1828 0.1354 -0.1123 0.079 Uiso 1 1 calc R U
C52 C 0.1248(7) 0.0736(8) -0.1332(6) 0.092(6) Uani 1 1 d . .
H52 H 0.0938 0.0971 -0.1432 0.110 Uiso 1 1 calc R U
C53 C 0.1185(8) 0.0194(11) -0.1363(8) 0.137(10) Uani 1 1 d . .
H53 H 0.0837 0.0047 -0.1495 0.165 Uiso 1 1 calc R U
C54 C 0.2213(5) 0.2297(5) -0.0201(4) 0.042(3) Uani 1 1 d . .
C55 C 0.2755(5) 0.2630(5) -0.0169(4) 0.044(3) Uani 1 1 d . .
C56 C 0.2734(5) 0.3137(5) 0.0037(4) 0.046(3) Uani 1 1 d . .
H56 H 0.3090 0.3347 0.0069 0.055 Uiso 1 1 calc R U
C57 C 0.2177(5) 0.3346(5) 0.0203(4) 0.050(3) Uani 1 1 d . .
H57 H 0.2160 0.3702 0.0329 0.061 Uiso 1 1 calc R U
C58 C 0.1671(5) 0.3033(5) 0.0180(4) 0.050(3) Uani 1 1 d . .
H58 H 0.1303 0.3164 0.0296 0.060 Uiso 1 1 calc R U
C59 C 0.6406(5) 0.1240(5) 0.0825(3) 0.042(3) Uani 1 1 d . .
C60 C 0.5966(5) 0.1685(5) 0.0825(4) 0.045(3) Uani 1 1 d . .
C61 C 0.6112(6) 0.2180(6) 0.1010(4) 0.053(3) Uani 1 1 d . .
H61 H 0.5825 0.2468 0.1017 0.064 Uiso 1 1 calc R U
C62 C 0.6707(6) 0.2264(6) 0.1196(4) 0.058(3) Uani 1 1 d . .
H62 H 0.6810 0.2605 0.1327 0.069 Uiso 1 1 calc R U
C63 C 0.7114(6) 0.1846(6) 0.1181(4) 0.053(3) Uani 1 1 d . .
H63 H 0.7506 0.1902 0.1291 0.064 Uiso 1 1 calc R U
Br1 Br 0.55012(7) 0.49376(7) -0.14540(6) 0.0808(5) Uani 1 1 d . .
Br2 Br 0.31241(9) 0.11771(8) -0.38123(5) 0.0808(5) Uani 1 1 d . .
Br4 Br 0.21197(6) 0.07099(8) 0.20032(5) 0.0718(5) Uani 1 1 d . .
N1 N 0.6959(4) 0.1342(4) 0.1005(3) 0.048(2) Uani 1 1 d . .
H1 H 0.7225 0.1077 0.1009 0.057 Uiso 1 1 calc R U
N2 N 0.1632(5) -0.0166(6) -0.1201(6) 0.113(6) Uani 1 1 d . .
H2 H 0.1569 -0.0522 -0.1204 0.135 Uiso 1 1 calc R U
N3 N 0.1700(4) 0.2514(4) -0.0016(3) 0.048(2) Uani 1 1 d . .
H3A H 0.1373 0.2315 -0.0023 0.058 Uiso 1 1 calc R U
O1 O 0.5417(3) 0.2934(3) -0.0235(3) 0.0420(18) Uani 1 1 d . .
O24 O 0.1272(7) -0.1433(6) -0.1080(4) 0.130(6) Uani 1 1 d . .
O2 O 0.5098(3) 0.1964(3) -0.0444(2) 0.0444(19) Uani 1 1 d . .
O3 O 0.4295(3) 0.2739(3) -0.0374(3) 0.052(2) Uani 1 1 d . .
O4 O 0.4842(4) 0.2379(4) 0.0307(3) 0.050(2) Uani 1 1 d D .
O5 O 0.3684(4) 0.2068(3) -0.1989(2) 0.049(2) Uani 1 1 d . .
O6 O 0.4287(4) 0.1769(4) -0.1327(2) 0.050(2) Uani 1 1 d . .
O7 O 0.3138(3) 0.1878(4) -0.1274(2) 0.051(2) Uani 1 1 d . .
O8 O 0.3583(4) 0.1089(4) -0.1731(3) 0.054(2) Uani 1 1 d . .
H8 H 0.3546 0.0871 -0.1522 0.082 Uiso 1 1 calc R U
O9 O 0.5100(3) -0.0297(3) 0.1620(2) 0.0430(19) Uani 1 1 d . .
O10 O 0.3977(3) 0.0312(3) -0.1149(2) 0.0435(19) Uani 1 1 d . .
O11 O 0.4965(3) 0.0742(3) -0.0869(2) 0.0416(18) Uani 1 1 d . .
O12 O 0.3289(3) 0.1224(3) 0.0239(2) 0.0332(16) Uani 1 1 d . .
O13 O 0.3657(3) 0.0321(3) -0.0130(2) 0.0399(18) Uani 1 1 d . .
O14 O 0.3826(3) 0.1297(3) -0.0446(2) 0.0387(17) Uani 1 1 d . .
O15 O 0.4421(3) 0.0972(3) 0.0226(2) 0.0389(18) Uani 1 1 d . .
O16 O 0.5101(3) 0.0299(3) 0.0927(2) 0.0439(19) Uani 1 1 d . .
O17 O 0.6279(3) 0.0765(3) 0.0658(3) 0.0442(19) Uani 1 1 d . .
O18 O 0.2573(4) -0.0308(4) -0.0899(4) 0.086(4) Uani 1 1 d . .
O19 O 0.2767(3) 0.0778(3) -0.0815(2) 0.0441(19) Uani 1 1 d . .
O20 O 0.2199(3) 0.1820(3) -0.0390(2) 0.0446(19) Uani 1 1 d . .
O21 O 0.3243(3) 0.2369(3) -0.0354(3) 0.049(2) Uani 1 1 d D .
O22 O 0.5611(4) 0.0527(4) -0.0126(3) 0.048(2) Uani 1 1 d D .
O23 O 0.5438(3) 0.1578(3) 0.0622(3) 0.0463(19) Uani 1 1 d . .
P1 P 0.48682(13) 0.24784(14) -0.01998(10) 0.0436(7) Uani 1 1 d . .
P2 P 0.36749(15) 0.16971(15) -0.15500(10) 0.0488(8) Uani 1 1 d . .
P3 P 0.53206(13) -0.02477(13) 0.11141(9) 0.0403(7) Uani 1 1 d . .
P4 P 0.38344(12) 0.09288(12) -0.00247(9) 0.0343(6) Uani 1 1 d . .
Zn1 Zn 0.45893(6) 0.14686(6) -0.07828(4) 0.0394(3) Uani 1 1 d . .
Zn2 Zn 0.33538(6) 0.00713(6) -0.07163(4) 0.0435(3) Uani 1 1 d . .
Zn3 Zn 0.29957(6) 0.15813(6) -0.06708(4) 0.0435(3) Uani 1 1 d . .
Zn4 Zn 0.52584(5) 0.08068(6) 0.04424(4) 0.0381(3) Uani 1 1 d . .
Br3 Br 0.36715(14) 0.12813(18) 0.27701(8) 0.216(2) Uani 1 1 d . .
H22A H 0.5435 0.0525 -0.0307 0.362 Uiso 1 1 d . U
H22B H 0.593(7) 0.034(9) -0.015(9) 0.24(13) Uiso 1 1 d D .
H4A H 0.507(5) 0.213(4) 0.041(4) 0.06(4) Uiso 1 1 d D .
H21 H 0.3611 0.2472 -0.0380 0.243 Uiso 1 1 d D U

loop_
_atom_site_aniso_label
_atom_site_aniso_U_11
_atom_site_aniso_U_22
_atom_site_aniso_U_33
_atom_site_aniso_U_23
_atom_site_aniso_U_13
_atom_site_aniso_U_12
C1 0.020(5) 0.060(8) 0.055(7) 0.004(6) -0.003(5) -0.006(5)
C2 0.021(5) 0.054(7) 0.054(7) 0.000(6) 0.006(5) 0.001(5)
C3 0.031(6) 0.066(8) 0.055(8) 0.014(7) 0.003(5) 0.011(6)
C4 0.039(7) 0.075(9) 0.043(7) 0.005(6) 0.007(5) -0.006(6)
C5 0.032(6) 0.064(8) 0.054(8) 0.000(7) 0.007(6) -0.007(6)
C6 0.066(9) 0.055(8) 0.062(9) -0.010(7) 0.029(7) -0.009(7)
C7 0.092(12) 0.084(12) 0.091(12) -0.030(10) 0.029(10) -0.010(10)
C8 0.054(8) 0.061(9) 0.090(11) 0.000(8) 0.032(8) -0.002(7)
C9 0.031(6) 0.056(7) 0.051(7) 0.003(6) 0.006(5) 0.010(5)
C10 0.048(8) 0.078(9) 0.049(8) -0.006(7) 0.017(6) 0.007(7)
C11 0.051(8) 0.081(10) 0.063(9) 0.010(8) 0.019(7) 0.016(7)
C12 0.050(7) 0.064(8) 0.029(6) -0.004(6) -0.007(5) 0.016(6)
C13 0.058(8) 0.075(9) 0.027(6) -0.001(6) 0.001(5) 0.008(7)
C14 0.072(10) 0.062(9) 0.048(8) 0.002(7) 0.017(7) 0.012(7)
C15 0.063(9) 0.079(10) 0.039(7) 0.000(7) -0.004(6) 0.005(8)
C16 0.065(9) 0.083(10) 0.049(8) 0.000(7) -0.017(7) -0.001(8)
C17 0.048(7) 0.066(8) 0.032(6) -0.005(6) -0.007(5) 0.002(6)
C18 0.067(10) 0.125(14) 0.039(8) -0.011(8) -0.004(7) 0.036(10)
C19 0.099(15) 0.21(3) 0.121(18) -0.070(18) 0.047(13) -0.053(17)
C20 0.21(3) 0.24(3) 0.063(12) 0.002(15) 0.004(14) 0.17(2)
C21 0.052(9) 0.145(16) 0.046(8) 0.004(9) 0.006(7) 0.029(10)
C22 0.062(11) 0.141(18) 0.126(17) 0.021(14) 0.012(11) 0.021(11)
C23 0.060(11) 0.142(19) 0.16(2) -0.039(16) -0.038(12) -0.015(12)
C24 0.043(7) 0.072(9) 0.032(6) 0.004(6) 0.002(5) 0.010(6)
C25 0.074(10) 0.093(11) 0.024(6) -0.003(7) -0.010(6) 0.014(8)
C26 0.095(13) 0.111(13) 0.044(8) -0.035(8) -0.025(8) 0.039(10)
C27 0.090(14) 0.19(2) 0.045(10) -0.020(12) -0.002(9) 0.071(15)
C28 0.054(9) 0.165(19) 0.051(10) 0.021(11) 0.006(8) 0.029(11)
C29 0.051(8) 0.114(13) 0.037(7) 0.022(8) 0.006(6) 0.016(8)
C30 0.068(10) 0.099(13) 0.092(13) 0.032(11) -0.009(9) -0.003(9)
C31 0.16(2) 0.33(4) 0.19(3) 0.15(3) -0.06(2) -0.15(3)
C32 0.045(8) 0.079(10) 0.087(11) -0.002(9) -0.012(7) -0.005(7)
C33 0.064(9) 0.087(11) 0.060(9) -0.031(8) -0.008(7) -0.013(8)
C34 0.048(8) 0.109(13) 0.070(10) -0.022(9) -0.003(7) -0.002(8)
C35 0.157(19) 0.112(15) 0.053(10) 0.005(10) -0.021(11) -0.055(14)
C36 0.028(5) 0.054(7) 0.032(6) -0.005(5) 0.004(4) 0.002(5)
C37 0.038(6) 0.048(7) 0.039(6) -0.001(5) 0.006(5) 0.003(5)
C38 0.029(6) 0.080(9) 0.038(7) -0.009(6) -0.006(5) -0.001(6)
C39 0.042(7) 0.057(8) 0.041(7) 0.003(6) 0.004(5) 0.011(6)
C40 0.036(6) 0.059(8) 0.052(8) 0.017(6) 0.006(5) -0.003(6)
C41 0.022(5) 0.042(6) 0.038(6) 0.006(5) -0.001(4) 0.001(4)
C42 0.019(5) 0.061(8) 0.045(7) 0.005(6) 0.001(5) -0.005(5)
C43 0.048(8) 0.055(8) 0.070(9) 0.009(7) 0.003(6) -0.014(6)
C45 0.039(7) 0.065(8) 0.056(8) 0.000(7) 0.004(6) -0.009(6)
C46 0.035(6) 0.064(8) 0.041(7) -0.020(6) 0.004(5) -0.009(6)
C47 0.057(9) 0.089(11) 0.062(9) -0.011(8) -0.014(7) -0.011(8)
C047 0.030(6) 0.082(10) 0.042(7) -0.013(7) 0.011(5) 0.001(6)
C48 0.055(9) 0.052(9) 0.115(13) -0.013(8) 0.016(8) 0.004(7)
C49 0.048(9) 0.110(14) 0.112(14) -0.054(11) -0.034(9) 0.012(9)
C50 0.045(7) 0.084(10) 0.031(6) -0.015(6) -0.006(5) 0.017(7)
C51 0.049(8) 0.105(12) 0.045(8) -0.002(7) -0.025(6) 0.009(8)
C52 0.063(10) 0.116(15) 0.097(13) -0.034(12) -0.040(9) 0.041(10)
C53 0.047(10) 0.20(2) 0.17(2) -0.100(19) -0.047(12) 0.056(13)
C54 0.035(6) 0.060(8) 0.032(6) -0.008(6) 0.002(5) 0.013(5)
C55 0.023(5) 0.077(9) 0.033(6) 0.002(6) -0.002(5) -0.008(5)
C56 0.047(7) 0.039(7) 0.050(7) -0.012(6) -0.001(6) 0.003(5)
C57 0.048(7) 0.048(7) 0.055(8) -0.006(6) 0.003(6) -0.001(6)
C58 0.031(6) 0.057(8) 0.061(8) -0.008(6) -0.005(6) 0.017(6)
C59 0.045(7) 0.050(7) 0.031(6) -0.006(5) 0.004(5) -0.018(6)
C60 0.044(7) 0.058(8) 0.034(6) -0.017(6) 0.008(5) -0.012(6)
C61 0.048(7) 0.065(9) 0.046(7) -0.009(6) 0.007(6) -0.006(6)
C62 0.074(9) 0.058(8) 0.042(7) -0.015(6) 0.004(7) -0.014(7)
C63 0.045(7) 0.069(9) 0.046(7) -0.007(6) -0.008(6) -0.027(7)
Br1 0.0670(10) 0.0966(12) 0.0789(11) 0.0367(9) 0.0222(8) 0.0247(9)
Br2 0.1056(13) 0.0949(12) 0.0420(8) -0.0186(8) 0.0004(8) -0.0112(10)
Br4 0.0433(7) 0.1284(14) 0.0437(7) 0.0147(8) 0.0119(6) -0.0031(8)
N1 0.038(5) 0.057(6) 0.048(6) -0.014(5) -0.010(4) -0.012(5)
N2 0.048(8) 0.106(11) 0.184(17) -0.070(11) -0.055(9) 0.013(7)
N3 0.027(5) 0.069(7) 0.049(6) -0.002(5) -0.001(4) 0.000(5)
O1 0.027(4) 0.052(5) 0.048(5) 0.001(4) 0.001(3) -0.007(3)
O24 0.153(12) 0.148(12) 0.089(9) 0.054(8) 0.053(9) 0.078(10)
O2 0.032(4) 0.059(5) 0.043(5) -0.012(4) 0.004(3) -0.010(4)
O3 0.032(4) 0.061(5) 0.062(6) -0.010(4) 0.005(4) -0.008(4)
O4 0.059(6) 0.050(5) 0.042(5) -0.005(4) 0.007(4) -0.008(5)
O5 0.052(5) 0.064(5) 0.030(4) 0.001(4) -0.005(4) -0.002(4)
O6 0.045(5) 0.071(6) 0.035(4) -0.001(4) -0.004(4) -0.002(4)
O7 0.043(5) 0.075(6) 0.036(4) 0.002(4) 0.006(4) 0.013(4)
O8 0.060(5) 0.066(6) 0.037(5) 0.000(4) -0.004(4) 0.000(4)
O9 0.047(5) 0.056(5) 0.026(4) -0.002(3) -0.001(3) 0.009(4)
O10 0.039(4) 0.058(5) 0.033(4) -0.005(4) -0.012(3) 0.012(4)
O11 0.032(4) 0.051(5) 0.042(4) -0.009(4) -0.008(3) 0.005(3)
O12 0.030(4) 0.041(4) 0.028(4) 0.002(3) 0.001(3) 0.001(3)
O13 0.032(4) 0.049(5) 0.038(4) 0.000(4) -0.004(3) 0.000(3)
O14 0.033(4) 0.054(5) 0.029(4) 0.004(3) -0.002(3) 0.006(3)
O15 0.025(4) 0.060(5) 0.031(4) 0.002(4) -0.009(3) 0.000(3)
O16 0.031(4) 0.066(5) 0.035(4) 0.004(4) 0.002(3) 0.003(4)
O17 0.037(4) 0.053(5) 0.043(5) -0.007(4) -0.002(3) 0.001(4)
O18 0.042(5) 0.082(7) 0.133(10) -0.041(7) -0.040(6) 0.005(5)
O19 0.033(4) 0.058(5) 0.041(4) -0.010(4) -0.010(3) 0.004(4)
O20 0.033(4) 0.060(5) 0.041(5) -0.001(4) 0.006(3) 0.001(4)
O21 0.037(4) 0.062(5) 0.046(5) -0.005(4) 0.009(4) 0.007(4)
O22 0.042(5) 0.071(6) 0.031(4) -0.010(4) -0.006(3) 0.007(4)
O23 0.043(5) 0.048(5) 0.048(5) -0.016(4) -0.003(4) -0.010(4)
P1 0.0350(16) 0.0528(19) 0.0429(17) -0.0070(14) 0.0085(13) -0.0082(14)
P2 0.0434(18) 0.069(2) 0.0338(16) 0.0008(15) -0.0001(13) 0.0032(15)
P3 0.0336(15) 0.0568(19) 0.0305(15) -0.0058(13) -0.0024(12) 0.0043(13)
P4 0.0283(14) 0.0456(17) 0.0291(14) -0.0028(12) -0.0013(11) -0.0011(12)
Zn1 0.0334(7) 0.0520(8) 0.0327(7) -0.0037(6) 0.0012(5) -0.0005(6)
Zn2 0.0302(7) 0.0566(9) 0.0437(8) -0.0115(7) -0.0073(6) -0.0002(6)
Zn3 0.0324(7) 0.0617(9) 0.0365(7) -0.0015(6) 0.0007(6) 0.0053(6)
Zn4 0.0303(6) 0.0499(8) 0.0342(7) -0.0061(6) -0.0031(5) -0.0017(5)
Br3 0.174(3) 0.381(5) 0.0926(17) -0.105(2) -0.0199(17) 0.174(3)

loop_
_atom_type_symbol
_atom_type_description
_atom_type_scat_dispersion_real
_atom_type_scat_dispersion_imag
_atom_type_scat_source
C C 0.0033 0.0016 'International Tables Vol C Tables 4.2.6.8 and 6.1.1.4'
H H 0.0000 0.0000 'International Tables Vol C Tables 4.2.6.8 and 6.1.1.4'
Br Br -0.2901 2.4595 'International Tables Vol C Tables 4.2.6.8 and 6.1.1.4'
N N 0.0061 0.0033 'International Tables Vol C Tables 4.2.6.8 and 6.1.1.4'
O O 0.0106 0.0060 'International Tables Vol C Tables 4.2.6.8 and 6.1.1.4'
P P 0.1023 0.0942 'International Tables Vol C Tables 4.2.6.8 and 6.1.1.4'
Zn Zn 0.2839 1.4301 'International Tables Vol C Tables 4.2.6.8 and 6.1.1.4'

loop_
_geom_angle_atom_site_label_1
_geom_angle_atom_site_label_2
_geom_angle_atom_site_label_3
_geom_angle
_geom_angle_site_symmetry_1
_geom_angle_site_symmetry_3
C2 C1 O1 118.5(10) . .
C2 C1 C5 122.5(11) . .
O1 C1 C5 118.9(11) . .
C3 C2 C1 117.0(11) . .
C3 C2 C9 123.6(10) . .
C1 C2 C9 119.4(10) . .
C4 C3 C2 121.3(12) . .
C4 C3 H3 119.3 . .
C2 C3 H3 119.3 . .
C3 C4 C047 121.0(12) . .
C3 C4 Br1 119.2(10) . .
C047 C4 Br1 119.7(9) . .
C047 C5 C1 118.2(12) . .
C047 C5 C6 119.0(11) . .
C1 C5 C6 122.9(12) . .
C5 C6 C7 111.3(12) . .
C5 C6 C8 111.2(11) . .
C7 C6 C8 111.7(11) . .
C5 C6 H6 107.5 . .
C7 C6 H6 107.5 . .
C8 C6 H6 107.5 . .
C6 C7 H7A 109.5 . .
C6 C7 H7B 109.5 . .
H7A C7 H7B 109.5 . .
C6 C7 H7C 109.5 . .
H7A C7 H7C 109.5 . .
H7B C7 H7C 109.5 . .
C6 C8 H8A 109.5 . .
C6 C8 H8B 109.5 . .
H8A C8 H8B 109.5 . .
C6 C8 H8C 109.5 . .
H8A C8 H8C 109.5 . .
H8B C8 H8C 109.5 . .
C11 C9 C10 110.3(11) . .
C11 C9 C2 112.5(10) . .
C10 C9 C2 110.9(9) . .
C11 C9 H9 107.6 . .
C10 C9 H9 107.6 . .
C2 C9 H9 107.6 . .
C9 C10 H10A 109.5 . .
C9 C10 H10B 109.5 . .
H10A C10 H10B 109.5 . .
C9 C10 H10C 109.5 . .
H10A C10 H10C 109.5 . .
H10B C10 H10C 109.5 . .
C9 C11 H11A 109.5 . .
C9 C11 H11B 109.5 . .
H11A C11 H11B 109.5 . .
C9 C11 H11C 109.5 . .
H11A C11 H11C 109.5 . .
H11B C11 H11C 109.5 . .
C17 C12 O5 117.9(10) . .
C17 C12 C13 124.3(11) . .
O5 C12 C13 117.8(10) . .
C14 C13 C12 117.0(12) . .
C14 C13 C21 120.8(12) . .
C12 C13 C21 122.2(11) . .
C15 C14 C13 120.7(12) . .
C15 C14 H14 119.7 . .
C13 C14 H14 119.7 . .
C16 C15 C14 120.2(12) . .
C16 C15 Br2 120.5(10) . .
C14 C15 Br2 119.4(10) . .
C15 C16 C17 121.0(13) . .
C15 C16 H16 119.5 . .
C17 C16 H16 119.5 . .
C12 C17 C16 116.8(12) . .
C12 C17 C18 124.1(11) . .
C16 C17 C18 119.2(11) . .
C20 C18 C17 111.9(13) . .
C20 C18 C19 110.3(17) . .
C17 C18 C19 109.9(14) . .
C20 C18 H18 108.2 . .
C17 C18 H18 108.2 . .
C19 C18 H18 108.2 . .
C18 C19 H19A 109.5 . .
C18 C19 H19B 109.5 . .
H19A C19 H19B 109.5 . .
C18 C19 H19C 109.5 . .
H19A C19 H19C 109.5 . .
H19B C19 H19C 109.5 . .
C18 C20 H20A 109.5 . .
C18 C20 H20B 109.5 . .
H20A C20 H20B 109.5 . .
C18 C20 H20C 109.5 . .
H20A C20 H20C 109.5 . .
H20B C20 H20C 109.5 . .
C22 C21 C23 110.6(14) . .
C22 C21 C13 114.0(15) . .
C23 C21 C13 109.5(13) . .
C22 C21 H21A 107.5 . .
C23 C21 H21A 107.5 . .
C13 C21 H21A 107.5 . .
C21 C22 H22D 109.5 . .
C21 C22 H22E 109.5 . .
H22D C22 H22E 109.5 . .
C21 C22 H22C 109.5 . .
H22D C22 H22C 109.5 . .
H22E C22 H22C 109.5 . .
C21 C23 H23A 109.5 . .
C21 C23 H23B 109.5 . .
H23A C23 H23B 109.5 . .
C21 C23 H23C 109.5 . .
H23A C23 H23C 109.5 . .
H23B C23 H23C 109.5 . .
O9 C24 C25 118.4(11) . .
O9 C24 C29 115.2(12) . .
C25 C24 C29 125.9(13) . .
C26 C25 C24 115.2(14) . .
C26 C25 C33 124.5(14) . .
C24 C25 C33 120.3(12) . .
C25 C26 C27 119.9(16) . .
C25 C26 H26 120.0 . .
C27 C26 H26 120.0 . .
C28 C27 C26 122.3(16) . .
C28 C27 Br3 121.0(16) . .
C26 C27 Br3 116.4(17) . .
C27 C28 C29 121.9(16) . .
C27 C28 H28 119.1 . .
C29 C28 H28 119.1 . .
C28 C29 C24 114.7(16) . .
C28 C29 C30 122.9(15) . .
C24 C29 C30 122.3(14) . .
C29 C30 C31 111.0(18) . .
C29 C30 C32 109.5(13) . .
C31 C30 C32 111.1(15) . .
C29 C30 H30 108.4 . .
C31 C30 H30 108.4 . .
C32 C30 H30 108.4 . .
C30 C31 H31A 109.5 . .
C30 C31 H31B 109.5 . .
H31A C31 H31B 109.5 . .
C30 C31 H31C 109.5 . .
H31A C31 H31C 109.5 . .
H31B C31 H31C 109.5 . .
C30 C32 H32A 109.5 . .
C30 C32 H32B 109.5 . .
H32A C32 H32B 109.5 . .
C30 C32 H32C 109.5 . .
H32A C32 H32C 109.5 . .
H32B C32 H32C 109.5 . .
C25 C33 C35 112.6(14) . .
C25 C33 C34 109.1(13) . .
C35 C33 C34 111.6(12) . .
C25 C33 H33 107.8 . .
C35 C33 H33 107.8 . .
C34 C33 H33 107.8 . .
C33 C34 H34A 109.5 . .
C33 C34 H34B 109.5 . .
H34A C34 H34B 109.5 . .
C33 C34 H34C 109.5 . .
H34A C34 H34C 109.5 . .
H34B C34 H34C 109.5 . .
C33 C35 H35A 109.5 . .
C33 C35 H35B 109.5 . .
H35A C35 H35B 109.5 . .
C33 C35 H35C 109.5 . .
H35A C35 H35C 109.5 . .
H35B C35 H35C 109.5 . .
C37 C36 C41 124.5(10) . .
C37 C36 O12 117.6(9) . .
C41 C36 O12 117.7(9) . .
C36 C37 C38 117.2(10) . .
C36 C37 C46 123.4(10) . .
C38 C37 C46 119.2(10) . .
C39 C38 C37 118.6(11) . .
C39 C38 H38 120.7 . .
C37 C38 H38 120.7 . .
C40 C39 C38 122.8(11) . .
C40 C39 Br4 118.9(9) . .
C38 C39 Br4 118.4(9) . .
C39 C40 C41 119.7(11) . .
C39 C40 H40 120.1 . .
C41 C40 H40 120.1 . .
C36 C41 C40 117.2(10) . .
C36 C41 C42 123.1(9) . .
C40 C41 C42 119.7(10) . .
C41 C42 C43 111.0(10) . .
C41 C42 C45 111.5(9) . .
C43 C42 C45 111.9(9) . .
C41 C42 H42 107.4 . .
C43 C42 H42 107.4 . .
C45 C42 H42 107.4 . .
C42 C43 H43A 109.5 . .
C42 C43 H43B 109.5 . .
H43A C43 H43B 109.5 . .
C42 C43 H43C 109.5 . .
H43A C43 H43C 109.5 . .
H43B C43 H43C 109.5 . .
C42 C45 H45A 109.5 . .
C42 C45 H45B 109.5 . .
H45A C45 H45B 109.5 . .
C42 C45 H45C 109.5 . .
H45A C45 H45C 109.5 . .
H45B C45 H45C 109.5 . .
C37 C46 C47 113.4(11) . .
C37 C46 C48 110.5(10) . .
C47 C46 C48 108.9(11) . .
C37 C46 H46 108.0 . .
C47 C46 H46 108.0 . .
C48 C46 H46 108.0 . .
C46 C47 H47A 109.5 . .
C46 C47 H47B 109.5 . .
H47A C47 H47B 109.5 . .
C46 C47 H47C 109.5 . .
H47A C47 H47C 109.5 . .
H47B C47 H47C 109.5 . .
C5 C047 C4 120.0(11) . .
C5 C047 H047 120.0 . .
C4 C047 H047 120.0 . .
C46 C48 H48A 109.5 . .
C46 C48 H48B 109.5 . .
H48A C48 H48B 109.5 . .
C46 C48 H48C 109.5 . .
H48A C48 H48C 109.5 . .
H48B C48 H48C 109.5 . .
O18 C49 N2 118.9(16) . .
O18 C49 C50 121.7(12) . .
N2 C49 C50 119.3(15) . .
O19 C50 C51 126.9(13) . .
O19 C50 C49 114.2(11) . .
C51 C50 C49 118.9(13) . .
C50 C51 C52 120.0(15) . .
C50 C51 H51 120.0 . .
C52 C51 H51 120.0 . .
C53 C52 C51 120.1(15) . .
C53 C52 H52 119.9 . .
C51 C52 H52 119.9 . .
C52 C53 N2 121.1(17) . .
C52 C53 H53 119.5 . .
N2 C53 H53 119.5 . .
O20 C54 N3 120.4(11) . .
O20 C54 C55 123.1(10) . .
N3 C54 C55 116.5(11) . .
O21 C55 C56 128.4(10) . .
O21 C55 C54 111.8(10) . .
C56 C55 C54 119.8(10) . .
C55 C56 C57 120.4(11) . .
C55 C56 H56 119.8 . .
C57 C56 H56 119.8 . .
C58 C57 C56 119.9(11) . .
C58 C57 H57 120.0 . .
C56 C57 H57 120.0 . .
C57 C58 N3 119.2(11) . .
C57 C58 H58 120.4 . .
N3 C58 H58 120.4 . .
O17 C59 N1 121.1(11) . .
O17 C59 C60 120.9(10) . .
N1 C59 C60 118.0(10) . .
O23 C60 C61 124.3(12) . .
O23 C60 C59 116.2(10) . .
C61 C60 C59 119.5(11) . .
C60 C61 C62 120.0(13) . .
C60 C61 H61 120.0 . .
C62 C61 H61 120.0 . .
C63 C62 C61 119.1(12) . .
C63 C62 H62 120.4 . .
C61 C62 H62 120.4 . .
C62 C63 N1 120.6(11) . .
C62 C63 H63 119.7 . .
N1 C63 H63 119.7 . .
C59 N1 C63 122.8(11) . .
C59 N1 H1 118.6 . .
C63 N1 H1 118.6 . .
C49 N2 C53 120.4(17) . .
C49 N2 H2 119.8 . .
C53 N2 H2 119.8 . .
C54 N3 C58 124.1(10) . .
C54 N3 H3A 117.9 . .
C58 N3 H3A 117.9 . .
C1 O1 P1 121.8(7) . .
P1 O2 Zn1 124.3(4) . .
P1 O4 H4A 118(9) . .
C12 O5 P2 125.1(8) . .
P2 O6 Zn1 130.4(5) . .
P2 O7 Zn3 122.0(5) . .
P2 O8 H8 109.5 . .
C24 O9 P3 126.9(7) . .
P3 O10 Zn2 127.8(4) 5_655 .
P3 O11 Zn1 125.7(4) 5_655 .
C36 O12 P4 127.1(6) . .
P4 O13 Zn2 123.7(4) . .
P4 O14 Zn1 121.6(4) . .
P4 O14 Zn3 118.0(4) . .
Zn1 O14 Zn3 120.3(3) . .
P4 O15 Zn4 161.1(5) . .
P3 O16 Zn4 140.7(5) . .
C59 O17 Zn2 135.3(7) . 5_655
C59 O17 Zn4 106.4(7) . .
Zn2 O17 Zn4 114.8(3) 5_655 .
C49 O18 Zn2 113.1(10) . .
C50 O19 Zn3 124.4(8) . .
C50 O19 Zn2 111.0(7) . .
Zn3 O19 Zn2 124.5(3) . .
C54 O20 Zn3 114.7(7) . .
C55 O21 Zn3 112.4(6) . .
C55 O21 H21 130.8(9) . .
Zn3 O21 H21 116.7(6) . .
Zn4 O22 H22A 118.7(9) . .
Zn4 O22 H22B 125(10) . .
H22A O22 H22B 115(10) . .
C60 O23 Zn4 118.7(7) . .
O3 P1 O2 116.4(5) . .
O3 P1 O4 112.3(5) . .
O2 P1 O4 111.6(5) . .
O3 P1 O1 108.6(4) . .
O2 P1 O1 105.3(4) . .
O4 P1 O1 101.2(4) . .
O7 P2 O6 114.6(5) . .
O7 P2 O8 111.1(5) . .
O6 P2 O8 112.0(5) . .
O7 P2 O5 108.0(5) . .
O6 P2 O5 107.2(5) . .
O8 P2 O5 103.3(5) . .
O16 P3 O11 111.1(4) . 5_655
O16 P3 O10 115.5(4) . 5_655
O11 P3 O10 111.2(4) 5_655 5_655
O16 P3 O9 108.9(4) . .
O11 P3 O9 106.2(4) 5_655 .
O10 P3 O9 103.2(4) 5_655 .
O15 P4 O13 112.8(4) . .
O15 P4 O14 112.8(4) . .
O13 P4 O14 111.3(4) . .
O15 P4 O12 111.1(4) . .
O13 P4 O12 109.3(4) . .
O14 P4 O12 98.6(4) . .
O6 Zn1 O2 115.3(4) . .
O6 Zn1 O11 111.6(3) . .
O2 Zn1 O11 112.2(3) . .
O6 Zn1 O14 102.9(3) . .
O2 Zn1 O14 110.1(3) . .
O11 Zn1 O14 103.9(3) . .
O10 Zn2 O13 105.6(3) . .
O10 Zn2 O18 122.6(4) . .
O13 Zn2 O18 131.6(4) . .
O10 Zn2 O19 95.4(3) . .
O13 Zn2 O19 95.0(3) . .
O18 Zn2 O19 78.9(4) . .
O10 Zn2 O17 93.8(3) . 5_655
O13 Zn2 O17 94.6(3) . 5_655
O18 Zn2 O17 85.6(4) . 5_655
O19 Zn2 O17 164.4(3) . 5_655
O7 Zn3 O20 114.9(3) . .
O7 Zn3 O19 100.4(3) . .
O20 Zn3 O19 98.2(3) . .
O7 Zn3 O14 106.3(3) . .
O20 Zn3 O14 136.0(3) . .
O19 Zn3 O14 88.6(3) . .
O7 Zn3 O21 93.1(3) . .
O20 Zn3 O21 77.8(3) . .
O19 Zn3 O21 166.3(3) . .
O14 Zn3 O21 85.5(3) . .
O16 Zn4 O23 114.7(3) . .
O16 Zn4 O15 102.0(3) . .
O23 Zn4 O15 95.1(3) . .
O16 Zn4 O22 120.6(4) . .
O23 Zn4 O22 118.3(4) . .
O15 Zn4 O22 98.2(3) . .
O16 Zn4 O17 86.2(3) . .
O23 Zn4 O17 76.8(3) . .
O15 Zn4 O17 170.4(3) . .
O22 Zn4 O17 81.6(3) . .

loop_
_geom_bond_atom_site_label_1
_geom_bond_atom_site_label_2
_geom_bond_distance
_geom_bond_site_symmetry_2
C1 C2 1.391(16) .
C1 O1 1.392(13) .
C1 C5 1.394(16) .
C2 C3 1.390(16) .
C2 C9 1.549(15) .
C3 C4 1.358(16) .
C3 H3 0.9300 .
C4 C047 1.384(17) .
C4 Br1 1.914(13) .
C5 C047 1.379(17) .
C5 C6 1.518(17) .
C6 C7 1.529(19) .
C6 C8 1.543(17) .
C6 H6 0.9800 .
C7 H7A 0.9600 .
C7 H7B 0.9600 .
C7 H7C 0.9600 .
C8 H8A 0.9600 .
C8 H8B 0.9600 .
C8 H8C 0.9600 .
C9 C11 1.519(15) .
C9 C10 1.540(16) .
C9 H9 0.9800 .
C10 H10A 0.9600 .
C10 H10B 0.9600 .
C10 H10C 0.9600 .
C11 H11A 0.9600 .
C11 H11B 0.9600 .
C11 H11C 0.9600 .
C12 C17 1.352(16) .
C12 O5 1.396(13) .
C12 C13 1.397(16) .
C13 C14 1.393(17) .
C13 C21 1.517(18) .
C14 C15 1.393(18) .
C14 H14 0.9300 .
C15 C16 1.359(18) .
C15 Br2 1.879(13) .
C16 C17 1.427(16) .
C16 H16 0.9300 .
C17 C18 1.526(17) .
C18 C20 1.50(2) .
C18 C19 1.55(2) .
C18 H18 0.9800 .
C19 H19A 0.9600 .
C19 H19B 0.9600 .
C19 H19C 0.9600 .
C20 H20A 0.9600 .
C20 H20B 0.9600 .
C20 H20C 0.9600 .
C21 C22 1.50(2) .
C21 C23 1.51(2) .
C21 H21A 0.9800 .
C22 H22D 0.9600 .
C22 H22E 0.9600 .
C22 H22C 0.9600 .
C23 H23A 0.9600 .
C23 H23B 0.9600 .
C23 H23C 0.9600 .
C24 O9 1.402(13) .
C24 C25 1.406(18) .
C24 C29 1.419(18) .
C25 C26 1.398(18) .
C25 C33 1.510(19) .
C26 C27 1.42(3) .
C26 H26 0.9300 .
C27 C28 1.34(3) .
C27 Br3 1.895(17) .
C28 C29 1.40(2) .
C28 H28 0.9300 .
C29 C30 1.49(2) .
C30 C31 1.50(3) .
C30 C32 1.53(2) .
C30 H30 0.9800 .
C31 H31A 0.9600 .
C31 H31B 0.9600 .
C31 H31C 0.9600 .
C32 H32A 0.9600 .
C32 H32B 0.9600 .
C32 H32C 0.9600 .
C33 C35 1.52(2) .
C33 C34 1.55(2) .
C33 H33 0.9800 .
C34 H34A 0.9600 .
C34 H34B 0.9600 .
C34 H34C 0.9600 .
C35 H35A 0.9600 .
C35 H35B 0.9600 .
C35 H35C 0.9600 .
C36 C37 1.381(15) .
C36 C41 1.391(14) .
C36 O12 1.413(12) .
C37 C38 1.411(15) .
C37 C46 1.515(15) .
C38 C39 1.396(16) .
C38 H38 0.9300 .
C39 C40 1.367(16) .
C39 Br4 1.899(11) .
C40 C41 1.398(15) .
C40 H40 0.9300 .
C41 C42 1.503(15) .
C42 C43 1.518(16) .
C42 C45 1.522(15) .
C42 H42 0.9800 .
C43 H43A 0.9600 .
C43 H43B 0.9600 .
C43 H43C 0.9600 .
C45 H45A 0.9600 .
C45 H45B 0.9600 .
C45 H45C 0.9600 .
C46 C47 1.521(16) .
C46 C48 1.529(17) .
C46 H46 0.9800 .
C47 H47A 0.9600 .
C47 H47B 0.9600 .
C47 H47C 0.9600 .
C047 H047 0.9300 .
C48 H48A 0.9600 .
C48 H48B 0.9600 .
C48 H48C 0.9600 .
C49 O18 1.289(18) .
C49 N2 1.353(17) .
C49 C50 1.41(2) .
C50 O19 1.333(13) .
C50 C51 1.361(17) .
C51 C52 1.41(2) .
C51 H51 0.9300 .
C52 C53 1.30(3) .
C52 H52 0.9300 .
C53 N2 1.39(2) .
C53 H53 0.9300 .
C54 O20 1.272(13) .
C54 N3 1.355(13) .
C54 C55 1.430(15) .
C55 O21 1.355(13) .
C55 C56 1.362(16) .
C56 C57 1.409(16) .
C56 H56 0.9300 .
C57 C58 1.338(16) .
C57 H57 0.9300 .
C58 N3 1.372(15) .
C58 H58 0.9300 .
C59 O17 1.270(13) .
C59 N1 1.347(13) .
C59 C60 1.432(17) .
C60 O23 1.332(13) .
C60 C61 1.345(16) .
C61 C62 1.432(17) .
C61 H61 0.9300 .
C62 C63 1.337(18) .
C62 H62 0.9300 .
C63 N1 1.356(14) .
C63 H63 0.9300 .
N1 H1 0.8600 .
N2 H2 0.8600 .
N3 H3A 0.8600 .
O1 P1 1.623(7) .
O2 P1 1.516(8) .
O2 Zn1 1.917(7) .
O3 P1 1.495(8) .
O4 P1 1.544(9) .
O4 H4A 0.84(2) .
O5 P2 1.590(8) .
O6 P2 1.507(8) .
O6 Zn1 1.906(8) .
O7 P2 1.502(8) .
O7 Zn3 1.972(8) .
O8 P2 1.562(9) .
O8 H8 0.8200 .
O9 P3 1.602(7) .
O10 P3 1.547(8) 5_655
O10 Zn2 1.971(8) .
O11 P3 1.524(8) 5_655
O11 Zn1 1.936(7) .
O12 P4 1.597(7) .
O13 P4 1.534(8) .
O13 Zn2 1.975(7) .
O14 P4 1.543(7) .
O14 Zn1 1.995(7) .
O14 Zn3 2.053(7) .
O15 P4 1.492(7) .
O15 Zn4 1.984(7) .
O16 P3 1.499(8) .
O16 Zn4 1.926(7) .
O17 Zn2 2.158(8) 5_655
O17 Zn4 2.326(7) .
O18 Zn2 2.009(9) .
O19 Zn3 2.027(8) .
O19 Zn2 2.139(7) .
O20 Zn3 2.018(7) .
O21 Zn3 2.174(8) .
O21 H21 0.844(7) .
O22 Zn4 1.992(8) .
O22 H22A 0.666(8) .
O22 H22B 0.84(2) .
O23 Zn4 1.956(7) .
P3 O11 1.524(8) 5_655
P3 O10 1.547(8) 5_655
Zn2 O17 2.158(8) 5_655

loop_
_geom_torsion_atom_site_label_1
_geom_torsion_atom_site_label_2
_geom_torsion_atom_site_label_3
_geom_torsion_atom_site_label_4
_geom_torsion
_geom_torsion_site_symmetry_4
O1 C1 C2 C3 174.5(10) .
C5 C1 C2 C3 -1.4(17) .
O1 C1 C2 C9 -2.9(15) .
C5 C1 C2 C9 -178.9(10) .
C1 C2 C3 C4 0.3(17) .
C9 C2 C3 C4 177.6(11) .
C2 C3 C4 C047 0.0(19) .
C2 C3 C4 Br1 -176.2(9) .
C2 C1 C5 C047 2.2(17) .
O1 C1 C5 C047 -173.7(10) .
C2 C1 C5 C6 -177.5(11) .
O1 C1 C5 C6 6.5(17) .
C047 C5 C6 C7 -62.2(15) .
C1 C5 C6 C7 117.5(14) .
C047 C5 C6 C8 62.9(16) .
C1 C5 C6 C8 -117.4(13) .
C3 C2 C9 C11 24.6(16) .
C1 C2 C9 C11 -158.1(11) .
C3 C2 C9 C10 -99.5(13) .
C1 C2 C9 C10 77.8(14) .
C17 C12 C13 C14 -4(2) .
O5 C12 C13 C14 178.5(11) .
C17 C12 C13 C21 173.4(14) .
O5 C12 C13 C21 -4(2) .
C12 C13 C14 C15 2(2) .
C21 C13 C14 C15 -175.8(14) .
C13 C14 C15 C16 2(2) .
C13 C14 C15 Br2 -178.5(10) .
C14 C15 C16 C17 -3(2) .
Br2 C15 C16 C17 177.0(10) .
O5 C12 C17 C16 -179.9(11) .
C13 C12 C17 C16 3(2) .
O5 C12 C17 C18 0(2) .
C13 C12 C17 C18 -177.1(14) .
C15 C16 C17 C12 1(2) .
C15 C16 C17 C18 -179.2(14) .
C12 C17 C18 C20 121.3(18) .
C16 C17 C18 C20 -58(2) .
C12 C17 C18 C19 -115.7(17) .
C16 C17 C18 C19 64.6(18) .
C14 C13 C21 C22 -33(2) .
C12 C13 C21 C22 149.2(14) .
C14 C13 C21 C23 91.1(18) .
C12 C13 C21 C23 -86.3(17) .
O9 C24 C25 C26 -173.2(11) .
C29 C24 C25 C26 -1(2) .
O9 C24 C25 C33 6.7(18) .
C29 C24 C25 C33 178.8(13) .
C24 C25 C26 C27 2(2) .
C33 C25 C26 C27 -178.1(15) .
C25 C26 C27 C28 -3(3) .
C25 C26 C27 Br3 -177.9(11) .
C26 C27 C28 C29 4(3) .
Br3 C27 C28 C29 178.3(11) .
C27 C28 C29 C24 -3(2) .
C27 C28 C29 C30 -179.4(16) .
O9 C24 C29 C28 173.9(11) .
C25 C24 C29 C28 2(2) .
O9 C24 C29 C30 -9.7(18) .
C25 C24 C29 C30 178.0(13) .
C28 C29 C30 C31 -31(2) .
C24 C29 C30 C31 152.4(16) .
C28 C29 C30 C32 91.6(17) .
C24 C29 C30 C32 -84.5(17) .
C26 C25 C33 C35 -20(2) .
C24 C25 C33 C35 160.5(12) .
C26 C25 C33 C34 104.9(16) .
C24 C25 C33 C34 -75.0(15) .
C41 C36 C37 C38 -0.5(17) .
O12 C36 C37 C38 173.6(10) .
C41 C36 C37 C46 -174.7(11) .
O12 C36 C37 C46 -0.6(16) .
C36 C37 C38 C39 0.1(17) .
C46 C37 C38 C39 174.5(11) .
C37 C38 C39 C40 0.6(18) .
C37 C38 C39 Br4 -178.9(9) .
C38 C39 C40 C41 -0.8(18) .
Br4 C39 C40 C41 178.6(8) .
C37 C36 C41 C40 0.3(17) .
O12 C36 C41 C40 -173.8(9) .
C37 C36 C41 C42 178.9(10) .
O12 C36 C41 C42 4.7(15) .
C39 C40 C41 C36 0.4(16) .
C39 C40 C41 C42 -178.2(10) .
C36 C41 C42 C43 116.3(12) .
C40 C41 C42 C43 -65.1(13) .
C36 C41 C42 C45 -118.2(11) .
C40 C41 C42 C45 60.3(14) .
C36 C37 C46 C47 -141.7(12) .
C38 C37 C46 C47 44.3(15) .
C36 C37 C46 C48 95.8(14) .
C38 C37 C46 C48 -78.3(14) .
C1 C5 C047 C4 -1.9(18) .
C6 C5 C047 C4 177.9(11) .
C3 C4 C047 C5 0.8(19) .
Br1 C4 C047 C5 177.0(9) .
O18 C49 C50 O19 0(2) .
N2 C49 C50 O19 176.4(15) .
O18 C49 C50 C51 -178.4(15) .
N2 C49 C50 C51 -2(2) .
O19 C50 C51 C52 -178.9(13) .
C49 C50 C51 C52 0(2) .
C50 C51 C52 C53 0(3) .
C51 C52 C53 N2 2(3) .
O20 C54 C55 O21 -1.3(16) .
N3 C54 C55 O21 178.4(9) .
O20 C54 C55 C56 179.9(11) .
N3 C54 C55 C56 -0.4(17) .
O21 C55 C56 C57 178.8(11) .
C54 C55 C56 C57 -2.6(18) .
C55 C56 C57 C58 3.6(19) .
C56 C57 C58 N3 -1.6(19) .
O17 C59 C60 O23 -3.1(16) .
N1 C59 C60 O23 176.4(10) .
O17 C59 C60 C61 179.0(11) .
N1 C59 C60 C61 -1.4(17) .
O23 C60 C61 C62 -176.2(11) .
C59 C60 C61 C62 1.5(18) .
C60 C61 C62 C63 0.4(19) .
C61 C62 C63 N1 -2.4(19) .
O17 C59 N1 C63 179.0(10) .
C60 C59 N1 C63 -0.5(17) .
C62 C63 N1 C59 2.5(18) .
O18 C49 N2 C53 -178.7(18) .
C50 C49 N2 C53 5(3) .
C52 C53 N2 C49 -5(3) .
O20 C54 N3 C58 -177.8(11) .
C55 C54 N3 C58 2.5(17) .
C57 C58 N3 C54 -1.5(18) .
C2 C1 O1 P1 85.2(11) .
C5 C1 O1 P1 -98.7(10) .
C17 C12 O5 P2 94.8(13) .
C13 C12 O5 P2 -87.6(13) .
C25 C24 O9 P3 -83.4(12) .
C29 C24 O9 P3 103.7(11) .
C37 C36 O12 P4 92.1(11) .
C41 C36 O12 P4 -93.4(10) .
N1 C59 O17 Zn2 19.7(16) 5_655
C60 C59 O17 Zn2 -160.8(8) 5_655
N1 C59 O17 Zn4 176.4(8) .
C60 C59 O17 Zn4 -4.1(12) .
N2 C49 O18 Zn2 175.4(14) .
C50 C49 O18 Zn2 -8(2) .
C51 C50 O19 Zn3 3.4(17) .
C49 C50 O19 Zn3 -175.2(10) .
C51 C50 O19 Zn2 -174.0(11) .
C49 C50 O19 Zn2 7.5(14) .
N3 C54 O20 Zn3 177.3(8) .
C55 C54 O20 Zn3 -3.0(14) .
C56 C55 O21 Zn3 -176.8(10) .
C54 C55 O21 Zn3 4.5(11) .
C61 C60 O23 Zn4 -171.8(9) .
C59 C60 O23 Zn4 10.5(13) .
Zn1 O2 P1 O3 -25.5(8) .
Zn1 O2 P1 O4 105.2(6) .
Zn1 O2 P1 O1 -145.8(5) .
C1 O1 P1 O3 -23.0(9) .
C1 O1 P1 O2 102.3(9) .
C1 O1 P1 O4 -141.4(9) .
Zn3 O7 P2 O6 -54.5(8) .
Zn3 O7 P2 O8 73.6(7) .
Zn3 O7 P2 O5 -173.8(5) .
Zn1 O6 P2 O7 58.1(8) .
Zn1 O6 P2 O8 -69.5(8) .
Zn1 O6 P2 O5 177.9(6) .
C12 O5 P2 O7 -110.2(9) .
C12 O5 P2 O6 125.9(9) .
C12 O5 P2 O8 7.5(10) .
Zn4 O16 P3 O11 -81.8(8) 5_655
Zn4 O16 P3 O10 46.0(9) 5_655
Zn4 O16 P3 O9 161.5(7) .
C24 O9 P3 O16 -1.3(10) .
C24 O9 P3 O11 -121.0(9) 5_655
C24 O9 P3 O10 121.9(9) 5_655
Zn4 O15 P4 O13 32.1(16) .
Zn4 O15 P4 O14 -95.1(15) .
Zn4 O15 P4 O12 155.2(14) .
Zn2 O13 P4 O15 -135.4(5) .
Zn2 O13 P4 O14 -7.4(6) .
Zn2 O13 P4 O12 100.5(5) .
Zn1 O14 P4 O15 30.0(6) .
Zn3 O14 P4 O15 -152.5(4) .
Zn1 O14 P4 O13 -98.0(5) .
Zn3 O14 P4 O13 79.4(5) .
Zn1 O14 P4 O12 147.3(5) .
Zn3 O14 P4 O12 -35.2(5) .
C36 O12 P4 O15 -63.5(9) .
C36 O12 P4 O13 61.7(9) .
C36 O12 P4 O14 177.9(8) .
